data_1536971
loop_
_publ_author_name
'Kraft, R.'
'Poettgen, R.'

_publ_section_title
;
 Syntheses and crystal structure of the ternary silicides RE2 Si2 Mg (RE =
 Y, La-Nd, Sm, Gd-Lu) and structure refinement of Dy5 Si3
;
_journal_name_full
;
Monatshefte fuer Chemie und verwandte Teile anderer Wissenschaften (109,1978-)
;
_journal_page_first 1707
_journal_page_last 1713
_journal_volume 136
_journal_year 2005
_chemical_formula_sum 'Mg0.978 Si2 Sm2.022'
_chemical_name_systematic 'Sm2.022 Mg0.978 Si2'
_space_group_IT_number 127
_symmetry_space_group_name_Hall '-P 4 2ab'
_symmetry_space_group_name_H-M 'P 4/m b m'
_cell_angle_alpha 90
_cell_angle_beta 90
_cell_angle_gamma 90
_cell_formula_units_Z 2
_cell_length_a 7.2786
_cell_length_b 7.2786
_cell_length_c 4.2816
_cell_volume 226.831
_citation_journal_id_ASTM MOCMB7
_cod_data_source_file Kraft_MOCMB7_2005_1939.cif
_cod_data_source_block Mg0.978Si2Sm2.022
_cod_original_cell_volume 226.8307
_cod_database_code 1536971

loop_
_symmetry_equiv_pos_as_xyz
x,y,z
-y,x,z
-x,-y,z
y,-x,z
x+1/2,-y+1/2,-z
y+1/2,x+1/2,-z
-x+1/2,y+1/2,-z
-y+1/2,-x+1/2,-z
-x,-y,-z
y,-x,-z
x,y,-z
-y,x,-z
-x-1/2,y-1/2,z
-y-1/2,-x-1/2,z
x-1/2,-y-1/2,z
y-1/2,x-1/2,z

loop_
_atom_site_label
_atom_site_type_symbol
_atom_site_fract_x
_atom_site_fract_y
_atom_site_fract_z
_atom_site_occupancy
_atom_site_U_iso_or_equiv
Sm1 Sm 0.17888 0.67888 0.5 1 0.0
Si1 Si 0.38372 0.88372 0 1 0.0
Sm2 Sm 0 0 0 0.022 0.0
Mg1 Mg 0 0 0 0.978 0.0
